data_7018611
loop_
_publ_author_name
'Ficks, Arne'
'Hiney, Rachel M.'
'Harrington, Ross W.'
'Gilheany, Declan G.'
'Higham, Lee J.'

_publ_section_title
;
 MOP-phosphonites: A novel ligand class for asymmetric catalysis.
;
_journal_issue 12
_journal_name_full 'Dalton transactions (Cambridge, England : 2003)'
_journal_page_first 3515
_journal_page_last 3522
_journal_paper_doi 10.1039/c2dt12214f
_journal_volume 41
_journal_year 2012
_chemical_absolute_configuration ad
_chemical_formula_moiety 'C44 H32 Cl O2 P Pd, C H2 Cl2'
_chemical_formula_sum 'C45 H34 Cl3 O2 P Pd'
_chemical_formula_weight 850.44
_chemical_name_systematic
;

?

;
_space_group_IT_number 19
_symmetry_cell_setting orthorhombic
_symmetry_space_group_name_Hall 'P 2ac 2ab'
_symmetry_space_group_name_H-M 'P 21 21 21'
_atom_sites_solution_hydrogens geom
_atom_sites_solution_primary direct
_atom_sites_solution_secondary difmap
_audit_creation_method SHELXL-97
_cell_angle_alpha 90.00
_cell_angle_beta 90.00
_cell_angle_gamma 90.00
_cell_formula_units_Z 4
_cell_length_a 12.0059(4)
_cell_length_b 13.8615(4)
_cell_length_c 22.5034(7)
_cell_measurement_reflns_used 10610
_cell_measurement_temperature 150(2)
_cell_measurement_theta_max 28.5576
_cell_measurement_theta_min 2.8778
_cell_volume 3745.0(2)
_computing_cell_refinement
;

CrysAlisPro, Oxford Diffraction Ltd.,

Version 1.171.33.66 (release 28-04-2010 CrysAlis171 .NET)

(compiled Apr 28 2010,14:27:37)

;
_computing_data_collection
;

CrysAlisPro, Oxford Diffraction Ltd.,

Version 1.171.33.66 (release 28-04-2010 CrysAlis171 .NET)

(compiled Apr 28 2010,14:27:37)

;
_computing_data_reduction
;

CrysAlisPro, Oxford Diffraction Ltd.,

Version 1.171.33.66 (release 28-04-2010 CrysAlis171 .NET)

(compiled Apr 28 2010,14:27:37)

;
_computing_molecular_graphics 'Bruker SHELXTL'
_computing_publication_material 'Bruker SHELXTL and local programs'
_computing_structure_refinement 'Bruker SHELXTL'
_computing_structure_solution 'SHELXS-97 (Sheldrick, 2008)'
_diffrn_ambient_temperature 150(2)
_diffrn_detector_area_resol_mean 10.3968
_diffrn_measured_fraction_theta_full 0.991
_diffrn_measured_fraction_theta_max 0.877
_diffrn_measurement_device_type 'Xcalibur, Atlas, Gemini ultra'
_diffrn_measurement_method 'thick-slice \w scans'
_diffrn_radiation_monochromator graphite
_diffrn_radiation_source 'sealed tube with Enhance optics'
_diffrn_radiation_type MoK\a
_diffrn_radiation_wavelength 0.71073
_diffrn_reflns_av_R_equivalents 0.0447
_diffrn_reflns_av_sigmaI/netI 0.0811
_diffrn_reflns_limit_h_max 14
_diffrn_reflns_limit_h_min -15
_diffrn_reflns_limit_k_max 18
_diffrn_reflns_limit_k_min -18
_diffrn_reflns_limit_l_max 30
_diffrn_reflns_limit_l_min -22
_diffrn_reflns_number 21950
_diffrn_reflns_theta_full 26.00
_diffrn_reflns_theta_max 28.62
_diffrn_reflns_theta_min 2.88
_exptl_absorpt_coefficient_mu 0.791
_exptl_absorpt_correction_T_max 0.8578
_exptl_absorpt_correction_T_min 0.7972
_exptl_absorpt_correction_type multi-scan
_exptl_absorpt_process_details
;

'Fri Nov 19 12:42:18 2010'

;
_exptl_crystal_colour colourless
_exptl_crystal_density_diffrn 1.508
_exptl_crystal_density_method 'not measured'
_exptl_crystal_description block
_exptl_crystal_F_000 1728
_exptl_crystal_size_max 0.30
_exptl_crystal_size_mid 0.20
_exptl_crystal_size_min 0.20
_refine_diff_density_max 0.634
_refine_diff_density_min -0.697
_refine_diff_density_rms 0.073
_refine_ls_abs_structure_details 'Flack H D (1983), Acta Cryst. A39, 876-881'
_refine_ls_abs_structure_Flack -0.020(16)
_refine_ls_extinction_method none
_refine_ls_goodness_of_fit_ref 0.876
_refine_ls_hydrogen_treatment constr
_refine_ls_matrix_type full
_refine_ls_number_parameters 470
_refine_ls_number_reflns 8064
_refine_ls_number_restraints 0
_refine_ls_restrained_S_all 0.876
_refine_ls_R_factor_all 0.0509
_refine_ls_R_factor_gt 0.0311
_refine_ls_shift/su_max 0.001
_refine_ls_shift/su_mean 0.000
_refine_ls_structure_factor_coef Fsqd
_refine_ls_weighting_details 'calc w=1/[\s^2^(Fo^2^)+(0.0205P)^2^+0.0000P] where P=(Fo^2^+2Fc^2^)/3'
_refine_ls_weighting_scheme calc
_refine_ls_wR_factor_gt 0.0501
_refine_ls_wR_factor_ref 0.0525
_reflns_number_gt 6146
_reflns_number_total 8064
_reflns_threshold_expression I>2\s(I)
_cod_data_source_file c2dt12214f.txt
_cod_data_source_block ljh63_Compound_7b
_cod_database_code 7018611

loop_
_symmetry_equiv_pos_as_xyz
'x, y, z'
'-x+1/2, -y, z+1/2'
'-x, y+1/2, -z+1/2'
'x+1/2, -y+1/2, -z'

loop_
_atom_site_label
_atom_site_type_symbol
_atom_site_fract_x
_atom_site_fract_y
_atom_site_fract_z
_atom_site_U_iso_or_equiv
_atom_site_adp_type
_atom_site_occupancy
_atom_site_symmetry_multiplicity
_atom_site_calc_flag
_atom_site_refinement_flags
Pd Pd 0.839611(18) 0.976528(16) 0.489546(9) 0.01697(6) Uani 1 1 d .
P P 0.82307(7) 0.95551(5) 0.39145(3) 0.01612(17) Uani 1 1 d .
Cl1 Cl 0.98473(6) 1.09203(5) 0.48159(4) 0.02488(18) Uani 1 1 d .
Cl2 Cl 0.90876(9) 0.74730(9) 0.19444(5) 0.0591(3) Uani 1 1 d .
Cl3 Cl 1.07249(9) 0.81805(8) 0.10927(4) 0.0485(3) Uani 1 1 d .
O1 O 0.72366(17) 0.88013(14) 0.37431(8) 0.0180(5) Uani 1 1 d .
O2 O 0.78234(15) 1.05228(14) 0.35722(8) 0.0170(5) Uani 1 1 d .
C1 C 0.6670(3) 0.88606(19) 0.32002(11) 0.0160(6) Uani 1 1 d .
C2 C 0.6798(3) 0.8088(2) 0.28064(12) 0.0200(7) Uani 1 1 d .
H2A H 0.7278 0.7566 0.2903 0.024 Uiso 1 1 calc R
C3 C 0.6228(3) 0.8093(2) 0.22817(13) 0.0220(7) Uani 1 1 d .
H3A H 0.6285 0.7556 0.2021 0.026 Uiso 1 1 calc R
C4 C 0.5557(3) 0.8881(2) 0.21223(13) 0.0195(7) Uani 1 1 d .
C5 C 0.4991(3) 0.8913(2) 0.15707(13) 0.0240(8) Uani 1 1 d .
H5A H 0.5025 0.8372 0.1312 0.029 Uiso 1 1 calc R
C6 C 0.4396(2) 0.9709(3) 0.14039(13) 0.0263(7) Uani 1 1 d .
H6A H 0.4015 0.9718 0.1034 0.032 Uiso 1 1 calc R
C7 C 0.4351(2) 1.0505(2) 0.17775(13) 0.0231(8) Uani 1 1 d .
H7A H 0.3959 1.1065 0.1654 0.028 Uiso 1 1 calc R
C8 C 0.4862(2) 1.0498(2) 0.23212(12) 0.0194(7) Uani 1 1 d .
H8A H 0.4820 1.1051 0.2569 0.023 Uiso 1 1 calc R
C9 C 0.5452(2) 0.9675(2) 0.25169(11) 0.0165(6) Uani 1 1 d .
C10 C 0.5989(2) 0.9632(2) 0.30873(11) 0.0157(6) Uani 1 1 d .
C11 C 0.5847(2) 1.0411(2) 0.35358(12) 0.0158(7) Uani 1 1 d .
C12 C 0.4781(2) 1.0708(2) 0.37557(12) 0.0162(7) Uani 1 1 d .
C13 C 0.3759(2) 1.0284(2) 0.35822(11) 0.0195(6) Uani 1 1 d .
H13A H 0.3765 0.9766 0.3306 0.023 Uiso 1 1 calc R
C14 C 0.2766(3) 1.0601(2) 0.38010(13) 0.0250(8) Uani 1 1 d .
H14A H 0.2093 1.0307 0.3672 0.030 Uiso 1 1 calc R
C15 C 0.2728(3) 1.1365(2) 0.42191(13) 0.0266(8) Uani 1 1 d .
H15A H 0.2033 1.1587 0.4367 0.032 Uiso 1 1 calc R
C16 C 0.3688(3) 1.1778(2) 0.44071(13) 0.0254(8) Uani 1 1 d .
H16A H 0.3656 1.2285 0.4691 0.030 Uiso 1 1 calc R
C17 C 0.4741(3) 1.1471(2) 0.41894(12) 0.0179(7) Uani 1 1 d .
C18 C 0.5736(3) 1.1891(2) 0.43939(13) 0.0208(7) Uani 1 1 d .
H18A H 0.5704 1.2398 0.4678 0.025 Uiso 1 1 calc R
C19 C 0.6749(3) 1.1583(2) 0.41910(12) 0.0197(7) Uani 1 1 d .
H19A H 0.7419 1.1866 0.4333 0.024 Uiso 1 1 calc R
C20 C 0.6775(2) 1.0846(2) 0.37711(12) 0.0160(7) Uani 1 1 d .
C21 C 0.9409(2) 0.9250(2) 0.34511(12) 0.0165(7) Uani 1 1 d .
C22 C 0.9592(2) 0.9735(2) 0.29036(12) 0.0225(7) Uani 1 1 d .
H22A H 0.9070 1.0201 0.2768 0.027 Uiso 1 1 calc R
C23 C 1.0514(3) 0.9532(2) 0.25728(14) 0.0258(8) Uani 1 1 d .
H23A H 1.0643 0.9882 0.2217 0.031 Uiso 1 1 calc R
C24 C 1.1278(2) 0.8816(2) 0.27475(13) 0.0211(7) Uani 1 1 d .
C25 C 1.2222(3) 0.8583(3) 0.24007(14) 0.0294(8) Uani 1 1 d .
H25A H 1.2371 0.8938 0.2049 0.035 Uiso 1 1 calc R
C26 C 1.2922(3) 0.7856(3) 0.25631(14) 0.0324(8) Uani 1 1 d .
H26A H 1.3545 0.7700 0.2321 0.039 Uiso 1 1 calc R
C27 C 1.2722(3) 0.7336(3) 0.30894(15) 0.0362(9) Uani 1 1 d .
H27A H 1.3207 0.6824 0.3200 0.043 Uiso 1 1 calc R
C28 C 1.1838(3) 0.7562(2) 0.34413(13) 0.0273(8) Uani 1 1 d .
H28A H 1.1720 0.7211 0.3799 0.033 Uiso 1 1 calc R
C29 C 1.1089(3) 0.8310(2) 0.32847(13) 0.0195(7) Uani 1 1 d .
C30 C 1.0158(2) 0.8558(2) 0.36472(12) 0.0165(7) Uani 1 1 d .
C31 C 1.0022(2) 0.8074(2) 0.42396(12) 0.0170(7) Uani 1 1 d .
C32 C 1.0518(3) 0.8467(2) 0.47296(13) 0.0225(8) Uani 1 1 d .
H32A H 1.0964 0.9029 0.4688 0.027 Uiso 1 1 calc R
C33 C 1.0378(3) 0.8051(2) 0.52976(13) 0.0259(8) Uani 1 1 d .
H33A H 1.0738 0.8327 0.5632 0.031 Uiso 1 1 calc R
C34 C 0.9732(3) 0.7261(3) 0.53661(14) 0.0266(8) Uani 1 1 d .
H34A H 0.9618 0.7006 0.5753 0.032 Uiso 1 1 calc R
C35 C 0.9226(2) 0.6807(2) 0.48791(14) 0.0213(7) Uani 1 1 d .
C36 C 0.8595(2) 0.5954(2) 0.49314(16) 0.0305(8) Uani 1 1 d .
H36A H 0.8479 0.5687 0.5315 0.037 Uiso 1 1 calc R
C37 C 0.8150(3) 0.5504(2) 0.44564(16) 0.0339(9) Uani 1 1 d .
H37A H 0.7727 0.4931 0.4506 0.041 Uiso 1 1 calc R
C38 C 0.8319(3) 0.5893(2) 0.38848(14) 0.0295(7) Uani 1 1 d .
H38A H 0.8018 0.5570 0.3549 0.035 Uiso 1 1 calc R
C39 C 0.8907(2) 0.6723(2) 0.38060(14) 0.0220(7) Uani 1 1 d .
H39A H 0.8996 0.6981 0.3418 0.026 Uiso 1 1 calc R
C40 C 0.9387(2) 0.7207(2) 0.43006(13) 0.0173(7) Uani 1 1 d .
C42 C 0.8160(3) 0.9686(3) 0.58628(12) 0.0289(8) Uani 1 1 d .
H42A H 0.8517 0.9137 0.6069 0.035 Uiso 1 1 calc R
H42B H 0.8211 1.0302 0.6084 0.035 Uiso 1 1 calc R
C43 C 0.7158(3) 0.9498(2) 0.55787(13) 0.0236(8) Uani 1 1 d .
C44 C 0.7182(2) 0.8773(2) 0.51401(15) 0.0243(7) Uani 1 1 d .
H44A H 0.6521 0.8735 0.4878 0.029 Uiso 1 1 calc R
H44B H 0.7454 0.8133 0.5270 0.029 Uiso 1 1 calc R
C45 C 1.0318(3) 0.7202(3) 0.15462(15) 0.0398(10) Uani 1 1 d .
H45A H 1.0923 0.7050 0.1830 0.048 Uiso 1 1 calc R
H45B H 1.0191 0.6626 0.1295 0.048 Uiso 1 1 calc R
C41 C 0.6179(3) 1.0167(3) 0.56354(15) 0.0387(9) Uani 1 1 d .
H41A H 0.5668 0.9921 0.5939 0.058 Uiso 1 1 calc R
H41B H 0.5790 1.0207 0.5253 0.058 Uiso 1 1 calc R
H41C H 0.6441 1.0810 0.5750 0.058 Uiso 1 1 calc R

loop_
_atom_site_aniso_label
_atom_site_aniso_U_11
_atom_site_aniso_U_22
_atom_site_aniso_U_33
_atom_site_aniso_U_23
_atom_site_aniso_U_13
_atom_site_aniso_U_12
Pd 0.01565(10) 0.02092(10) 0.01434(10) -0.00138(10) 0.00105(10) -0.00289(11)
P 0.0159(4) 0.0161(4) 0.0163(4) 0.0003(3) 0.0001(3) 0.0008(4)
Cl1 0.0249(4) 0.0249(4) 0.0249(4) -0.0019(4) 0.0009(4) -0.0085(3)
Cl2 0.0415(6) 0.0708(8) 0.0650(7) -0.0314(6) 0.0119(5) -0.0073(5)
Cl3 0.0612(7) 0.0451(6) 0.0392(6) 0.0046(5) 0.0009(5) 0.0181(5)
O1 0.0224(12) 0.0163(11) 0.0153(11) 0.0004(9) -0.0048(9) -0.0012(10)
O2 0.0146(11) 0.0178(11) 0.0185(11) 0.0014(8) 0.0010(9) 0.0017(9)
C1 0.0185(15) 0.0154(14) 0.0140(14) 0.0007(11) -0.0021(15) -0.0016(16)
C2 0.0197(18) 0.0165(15) 0.0237(17) -0.0039(12) 0.0001(14) 0.0003(14)
C3 0.0259(19) 0.0193(17) 0.0208(17) -0.0071(13) 0.0032(14) -0.0051(14)
C4 0.0179(17) 0.0244(18) 0.0161(17) -0.0008(13) 0.0018(14) -0.0075(15)
C5 0.0245(19) 0.034(2) 0.0137(16) -0.0080(14) 0.0024(14) -0.0082(17)
C6 0.0194(16) 0.043(2) 0.0162(16) 0.0018(18) 0.0001(13) -0.0024(19)
C7 0.0175(16) 0.034(2) 0.0180(17) 0.0054(14) 0.0007(14) 0.0059(15)
C8 0.0170(16) 0.0264(19) 0.0147(16) -0.0045(13) 0.0010(13) 0.0003(15)
C9 0.0157(15) 0.0212(16) 0.0125(14) -0.0003(14) 0.0027(12) -0.0032(15)
C10 0.0163(14) 0.0172(16) 0.0135(15) -0.0027(13) 0.0015(12) -0.0063(14)
C11 0.0173(15) 0.0170(17) 0.0131(15) 0.0022(12) -0.0030(12) 0.0017(14)
C12 0.0203(17) 0.0177(16) 0.0107(15) 0.0071(12) 0.0005(13) -0.0001(14)
C13 0.0233(16) 0.0226(16) 0.0127(14) -0.0015(14) -0.0008(12) -0.0006(16)
C14 0.0228(18) 0.035(2) 0.0174(17) 0.0022(14) -0.0030(14) -0.0038(15)
C15 0.0199(19) 0.037(2) 0.0232(19) 0.0058(16) 0.0056(15) 0.0064(16)
C16 0.031(2) 0.0282(18) 0.0166(16) -0.0038(14) 0.0004(15) 0.0065(16)
C17 0.0225(18) 0.0209(17) 0.0103(15) -0.0004(12) -0.0003(13) 0.0029(14)
C18 0.0289(19) 0.0166(17) 0.0168(16) -0.0016(13) -0.0018(14) 0.0024(15)
C19 0.0196(18) 0.0186(15) 0.0209(15) -0.0004(12) -0.0066(15) 0.0000(15)
C20 0.0162(17) 0.0138(14) 0.0181(15) 0.0040(12) 0.0016(14) 0.0003(14)
C21 0.0208(17) 0.0156(16) 0.0133(16) -0.0029(12) -0.0026(13) -0.0010(14)
C22 0.0272(17) 0.0211(16) 0.0193(16) -0.0022(15) 0.0015(13) -0.0012(17)
C23 0.033(2) 0.0236(19) 0.0210(17) 0.0077(14) 0.0083(15) 0.0035(16)
C24 0.0184(18) 0.0255(17) 0.0195(17) -0.0004(14) 0.0013(13) -0.0026(14)
C25 0.026(2) 0.037(2) 0.0260(19) 0.0068(16) 0.0078(16) -0.0008(18)
C26 0.0237(18) 0.044(2) 0.0293(19) 0.0011(17) 0.0112(15) 0.0007(18)
C27 0.028(2) 0.044(2) 0.036(2) 0.0114(18) 0.0098(17) 0.0150(18)
C28 0.026(2) 0.0349(19) 0.0206(16) 0.0083(14) 0.0034(15) 0.0121(17)
C29 0.0182(16) 0.0237(17) 0.0165(17) -0.0025(14) -0.0014(13) -0.0034(15)
C30 0.0165(16) 0.0178(16) 0.0153(16) -0.0009(13) -0.0031(13) -0.0046(14)
C31 0.0149(16) 0.0205(17) 0.0156(16) 0.0012(13) 0.0009(13) 0.0082(14)
C32 0.0212(17) 0.0207(17) 0.026(2) 0.0003(13) -0.0024(14) 0.0081(14)
C33 0.032(2) 0.032(2) 0.0140(17) -0.0049(14) -0.0047(14) 0.0123(17)
C34 0.027(2) 0.034(2) 0.0187(17) 0.0084(15) 0.0046(15) 0.0119(18)
C35 0.0180(16) 0.0250(16) 0.0208(16) 0.0053(16) 0.0024(15) 0.0081(13)
C36 0.0258(19) 0.0306(17) 0.035(2) 0.0172(16) 0.0082(17) 0.0051(15)
C37 0.024(2) 0.0266(19) 0.051(2) 0.0135(16) 0.0016(17) -0.0062(16)
C38 0.0205(17) 0.0251(17) 0.043(2) -0.0029(15) -0.0069(18) 0.0003(17)
C39 0.0187(17) 0.0244(18) 0.0228(18) -0.0004(14) -0.0018(14) 0.0023(15)
C40 0.0131(16) 0.0196(16) 0.0193(17) 0.0045(13) 0.0017(13) 0.0056(14)
C42 0.033(2) 0.042(2) 0.0119(14) 0.0037(15) 0.0036(13) -0.0096(19)
C43 0.0228(17) 0.028(2) 0.0197(16) 0.0000(14) 0.0115(15) -0.0090(15)
C44 0.0213(16) 0.0245(16) 0.0272(17) 0.0062(16) 0.0039(16) -0.0033(14)
C45 0.041(2) 0.044(2) 0.034(2) -0.0051(18) 0.0001(18) 0.011(2)
C41 0.0278(18) 0.043(2) 0.045(2) -0.003(2) 0.0145(15) -0.0007(19)

loop_
_atom_type_symbol
_atom_type_description
_atom_type_scat_dispersion_real
_atom_type_scat_dispersion_imag
_atom_type_scat_source
C C 0.0033 0.0016 'International Tables Vol C Tables 4.2.6.8 and 6.1.1.4'
H H 0.0000 0.0000 'International Tables Vol C Tables 4.2.6.8 and 6.1.1.4'
O O 0.0106 0.0060 'International Tables Vol C Tables 4.2.6.8 and 6.1.1.4'
P P 0.1023 0.0942 'International Tables Vol C Tables 4.2.6.8 and 6.1.1.4'
Cl Cl 0.1484 0.1585 'International Tables Vol C Tables 4.2.6.8 and 6.1.1.4'
Pd Pd -0.9988 1.0072 'International Tables Vol C Tables 4.2.6.8 and 6.1.1.4'

loop_
_geom_angle_atom_site_label_1
_geom_angle_atom_site_label_2
_geom_angle_atom_site_label_3
_geom_angle
P Pd Cl1 94.51(3)
P Pd C42 163.75(8)
P Pd C43 128.05(9)
P Pd C44 96.49(9)
Cl1 Pd C42 101.72(9)
Cl1 Pd C43 132.18(8)
Cl1 Pd C44 168.94(10)
C42 Pd C43 37.02(11)
C42 Pd C44 67.30(13)
C43 Pd C44 38.64(12)
Pd P O1 112.44(8)
Pd P O2 112.83(8)
Pd P C21 122.04(10)
O1 P O2 101.34(10)
O1 P C21 106.64(12)
O2 P C21 98.93(12)
P O1 C1 121.58(18)
P O2 C20 112.41(16)
O1 C1 C2 117.0(2)
O1 C1 C10 119.8(2)
C2 C1 C10 123.1(3)
C1 C2 H2A 120.4
C1 C2 C3 119.3(3)
H2A C2 C3 120.4
C2 C3 H3A 119.6
C2 C3 C4 120.8(3)
H3A C3 C4 119.6
C3 C4 C5 121.6(3)
C3 C4 C9 119.7(3)
C5 C4 C9 118.8(3)
C4 C5 H5A 119.5
C4 C5 C6 121.1(3)
H5A C5 C6 119.5
C5 C6 H6A 120.1
C5 C6 C7 119.7(3)
H6A C6 C7 120.1
C6 C7 H7A 119.4
C6 C7 C8 121.2(3)
H7A C7 C8 119.4
C7 C8 H8A 119.7
C7 C8 C9 120.6(3)
H8A C8 C9 119.7
C4 C9 C8 118.4(2)
C4 C9 C10 119.1(3)
C8 C9 C10 122.5(3)
C1 C10 C9 117.8(3)
C1 C10 C11 120.6(2)
C9 C10 C11 121.6(3)
C10 C11 C12 123.1(3)
C10 C11 C20 119.1(2)
C12 C11 C20 117.8(3)
C11 C12 C13 124.1(3)
C11 C12 C17 118.4(3)
C13 C12 C17 117.6(3)
C12 C13 H13A 119.1
C12 C13 C14 121.7(3)
H13A C13 C14 119.1
C13 C14 H14A 119.7
C13 C14 C15 120.5(3)
H14A C14 C15 119.7
C14 C15 H15A 120.1
C14 C15 C16 119.8(3)
H15A C15 C16 120.1
C15 C16 H16A 119.3
C15 C16 C17 121.5(3)
H16A C16 C17 119.3
C12 C17 C16 118.9(3)
C12 C17 C18 119.8(3)
C16 C17 C18 121.3(3)
C17 C18 H18A 119.4
C17 C18 C19 121.1(3)
H18A C18 C19 119.4
C18 C19 H19A 120.8
C18 C19 C20 118.4(3)
H19A C19 C20 120.8
O2 C20 C11 117.6(2)
O2 C20 C19 118.0(3)
C11 C20 C19 124.4(3)
P C21 C22 120.7(2)
P C21 C30 119.0(2)
C22 C21 C30 120.2(3)
C21 C22 H22A 119.9
C21 C22 C23 120.1(3)
H22A C22 C23 119.9
C22 C23 H23A 119.3
C22 C23 C24 121.5(3)
H23A C23 C24 119.3
C23 C24 C25 122.0(3)
C23 C24 C29 118.9(3)
C25 C24 C29 119.1(3)
C24 C25 H25A 119.5
C24 C25 C26 121.0(3)
H25A C25 C26 119.5
C25 C26 H26A 120.0
C25 C26 C27 120.0(3)
H26A C26 C27 120.0
C26 C27 H27A 119.8
C26 C27 C28 120.3(3)
H27A C27 C28 119.8
C27 C28 H28A 119.4
C27 C28 C29 121.2(3)
H28A C28 C29 119.4
C24 C29 C28 118.2(3)
C24 C29 C30 119.6(3)
C28 C29 C30 122.1(3)
C21 C30 C29 119.5(3)
C21 C30 C31 121.4(3)
C29 C30 C31 119.0(3)
C30 C31 C32 119.4(3)
C30 C31 C40 121.2(3)
C32 C31 C40 119.4(3)
C31 C32 H32A 119.5
C31 C32 C33 121.0(3)
H32A C32 C33 119.5
C32 C33 H33A 119.9
C32 C33 C34 120.2(3)
H33A C33 C34 119.9
C33 C34 H34A 119.2
C33 C34 C35 121.5(3)
H34A C34 C35 119.2
C34 C35 C36 122.9(3)
C34 C35 C40 118.7(3)
C36 C35 C40 118.3(3)
C35 C36 H36A 118.8
C35 C36 C37 122.3(3)
H36A C36 C37 118.8
C36 C37 H37A 120.3
C36 C37 C38 119.3(3)
H37A C37 C38 120.3
C37 C38 H38A 119.5
C37 C38 C39 121.1(3)
H38A C38 C39 119.5
C38 C39 H39A 119.8
C38 C39 C40 120.5(3)
H39A C39 C40 119.8
C31 C40 C35 119.1(3)
C31 C40 C39 122.5(3)
C35 C40 C39 118.4(3)
Pd C42 H42A 116.6
Pd C42 H42B 116.6
Pd C42 C43 70.42(16)
H42A C42 H42B 113.6
H42A C42 C43 116.6
H42B C42 C43 116.6
Pd C43 C42 72.56(16)
Pd C43 C44 67.13(16)
Pd C43 C41 119.4(2)
C42 C43 C44 116.1(3)
C42 C43 C41 121.6(3)
C44 C43 C41 121.0(3)
Pd C44 C43 74.23(17)
Pd C44 H44A 116.1
Pd C44 H44B 116.1
C43 C44 H44A 116.1
C43 C44 H44B 116.1
H44A C44 H44B 113.1
Cl2 C45 Cl3 111.1(2)
Cl2 C45 H45A 109.4
Cl2 C45 H45B 109.4
Cl3 C45 H45A 109.4
Cl3 C45 H45B 109.4
H45A C45 H45B 108.0
C43 C41 H41A 109.5
C43 C41 H41B 109.5
C43 C41 H41C 109.5
H41A C41 H41B 109.5
H41A C41 H41C 109.5
H41B C41 H41C 109.5

loop_
_geom_bond_atom_site_label_1
_geom_bond_atom_site_label_2
_geom_bond_distance
Pd P 2.2354(7)
Pd Cl1 2.3730(8)
Pd C42 2.198(3)
Pd C43 2.171(3)
Pd C44 2.078(3)
P O1 1.633(2)
P O2 1.622(2)
P C21 1.808(3)
Cl2 C45 1.768(4)
Cl3 C45 1.767(4)
O1 C1 1.401(3)
O2 C20 1.408(3)
C1 C2 1.399(4)
C1 C10 1.369(4)
C2 H2A 0.950
C2 C3 1.365(4)
C3 H3A 0.950
C3 C4 1.404(4)
C4 C5 1.416(4)
C4 C9 1.420(4)
C5 H5A 0.950
C5 C6 1.368(5)
C6 H6A 0.950
C6 C7 1.387(4)
C7 H7A 0.950
C7 C8 1.369(4)
C8 H8A 0.950
C8 C9 1.413(4)
C9 C10 1.438(4)
C10 C11 1.489(4)
C11 C12 1.432(4)
C11 C20 1.373(4)
C12 C13 1.416(4)
C12 C17 1.440(4)
C13 H13A 0.950
C13 C14 1.363(4)
C14 H14A 0.950
C14 C15 1.418(4)
C15 H15A 0.950
C15 C16 1.354(4)
C16 H16A 0.950
C16 C17 1.421(4)
C17 C18 1.406(4)
C18 H18A 0.950
C18 C19 1.368(4)
C19 H19A 0.950
C19 C20 1.392(4)
C21 C22 1.420(4)
C21 C30 1.387(4)
C22 H22A 0.950
C22 C23 1.363(4)
C23 H23A 0.950
C23 C24 1.408(4)
C24 C25 1.414(4)
C24 C29 1.416(4)
C25 H25A 0.950
C25 C26 1.362(5)
C26 H26A 0.950
C26 C27 1.407(5)
C27 H27A 0.950
C27 C28 1.361(4)
C28 H28A 0.950
C28 C29 1.417(4)
C29 C30 1.426(4)
C30 C31 1.502(4)
C31 C32 1.366(4)
C31 C40 1.429(4)
C32 H32A 0.950
C32 C33 1.412(4)
C33 H33A 0.950
C33 C34 1.351(5)
C34 H34A 0.950
C34 C35 1.402(4)
C35 C36 1.409(4)
C35 C40 1.428(4)
C36 H36A 0.950
C36 C37 1.348(4)
C37 H37A 0.950
C37 C38 1.409(4)
C38 H38A 0.950
C38 C39 1.362(4)
C39 H39A 0.950
C39 C40 1.422(4)
C42 H42A 0.990
C42 H42B 0.990
C42 C43 1.387(4)
C43 C44 1.409(4)
C43 C41 1.502(4)
C44 H44A 0.990
C44 H44B 0.990
C45 H45A 0.990
C45 H45B 0.990
C41 H41A 0.980
C41 H41B 0.980
C41 H41C 0.980

loop_
_geom_torsion_atom_site_label_1
_geom_torsion_atom_site_label_2
_geom_torsion_atom_site_label_3
_geom_torsion_atom_site_label_4
_geom_torsion
Cl1 Pd P O1 -177.86(8)
Cl1 Pd P O2 -63.99(8)
Cl1 Pd P C21 53.53(12)
C42 Pd P O1 -1.0(3)
C42 Pd P O2 112.9(3)
C42 Pd P C21 -129.6(4)
C43 Pd P O1 -21.35(14)
C43 Pd P O2 92.52(13)
C43 Pd P C21 -149.96(16)
C44 Pd P O1 3.25(12)
C44 Pd P O2 117.12(11)
C44 Pd P C21 -125.36(14)
Pd P O1 C1 152.25(18)
O2 P O1 C1 31.5(2)
C21 P O1 C1 -71.5(2)
Pd P O2 C20 -60.18(18)
O1 P O2 C20 60.27(19)
C21 P O2 C20 169.37(19)
P O1 C1 C2 115.0(3)
P O1 C1 C10 -67.7(3)
O1 C1 C2 C3 177.3(3)
C10 C1 C2 C3 0.2(5)
C1 C2 C3 C4 3.0(5)
C2 C3 C4 C5 177.7(3)
C2 C3 C4 C9 -1.4(4)
C3 C4 C5 C6 -175.9(3)
C9 C4 C5 C6 3.2(4)
C4 C5 C6 C7 0.5(5)
C5 C6 C7 C8 -2.2(5)
C6 C7 C8 C9 0.0(5)
C7 C8 C9 C4 3.8(4)
C7 C8 C9 C10 -179.2(3)
C3 C4 C9 C8 173.9(3)
C3 C4 C9 C10 -3.3(4)
C5 C4 C9 C8 -5.3(4)
C5 C4 C9 C10 177.6(3)
O1 C1 C10 C9 178.2(2)
O1 C1 C10 C11 0.2(4)
C2 C1 C10 C9 -4.8(4)
C2 C1 C10 C11 177.2(3)
C4 C9 C10 C1 6.2(4)
C4 C9 C10 C11 -175.8(3)
C8 C9 C10 C1 -170.8(3)
C8 C9 C10 C11 7.2(4)
C1 C10 C11 C12 -125.2(3)
C1 C10 C11 C20 52.1(4)
C9 C10 C11 C12 56.9(4)
C9 C10 C11 C20 -125.8(3)
C10 C11 C12 C13 1.4(4)
C10 C11 C12 C17 -180.0(3)
C20 C11 C12 C13 -176.0(3)
C20 C11 C12 C17 2.7(4)
C11 C12 C13 C14 -179.4(3)
C17 C12 C13 C14 2.0(4)
C12 C13 C14 C15 -0.8(5)
C13 C14 C15 C16 -0.7(5)
C14 C15 C16 C17 0.8(5)
C15 C16 C17 C12 0.5(4)
C15 C16 C17 C18 -178.9(3)
C11 C12 C17 C16 179.4(3)
C11 C12 C17 C18 -1.2(4)
C13 C12 C17 C16 -1.8(4)
C13 C12 C17 C18 177.6(3)
C12 C17 C18 C19 -0.5(4)
C16 C17 C18 C19 178.9(3)
C17 C18 C19 C20 0.6(4)
C10 C11 C20 O2 -0.1(4)
C10 C11 C20 C19 179.8(3)
C12 C11 C20 O2 177.3(2)
C12 C11 C20 C19 -2.8(4)
C18 C19 C20 O2 -179.0(2)
C18 C19 C20 C11 1.1(4)
P O2 C20 C11 -82.2(3)
P O2 C20 C19 97.9(2)
Pd P C21 C22 -134.5(2)
Pd P C21 C30 43.3(3)
O1 P C21 C22 94.5(2)
O1 P C21 C30 -87.7(2)
O2 P C21 C22 -10.3(3)
O2 P C21 C30 167.5(2)
P C21 C22 C23 176.7(2)
C30 C21 C22 C23 -1.1(4)
C21 C22 C23 C24 2.9(5)
C22 C23 C24 C25 178.4(3)
C22 C23 C24 C29 -1.2(5)
C23 C24 C25 C26 -176.8(3)
C29 C24 C25 C26 2.7(5)
C24 C25 C26 C27 -1.2(5)
C25 C26 C27 C28 -0.7(5)
C26 C27 C28 C29 1.0(5)
C23 C24 C29 C28 177.2(3)
C23 C24 C29 C30 -2.3(4)
C25 C24 C29 C28 -2.4(4)
C25 C24 C29 C30 178.2(3)
C27 C28 C29 C24 0.5(5)
C27 C28 C29 C30 -180.0(3)
P C21 C30 C29 179.8(2)
P C21 C30 C31 -1.3(4)
C22 C21 C30 C29 -2.3(4)
C22 C21 C30 C31 176.5(3)
C24 C29 C30 C21 4.0(4)
C24 C29 C30 C31 -174.9(3)
C28 C29 C30 C21 -175.5(3)
C28 C29 C30 C31 5.6(4)
C21 C30 C31 C32 -90.5(4)
C21 C30 C31 C40 89.6(4)
C29 C30 C31 C32 88.3(3)
C29 C30 C31 C40 -91.5(3)
C30 C31 C32 C33 177.8(3)
C40 C31 C32 C33 -2.4(4)
C31 C32 C33 C34 -1.1(5)
C32 C33 C34 C35 2.9(5)
C33 C34 C35 C36 176.7(3)
C33 C34 C35 C40 -1.2(4)
C34 C35 C36 C37 -177.3(3)
C40 C35 C36 C37 0.5(4)
C35 C36 C37 C38 0.2(5)
C36 C37 C38 C39 -1.2(5)
C37 C38 C39 C40 1.5(5)
C38 C39 C40 C31 179.2(3)
C38 C39 C40 C35 -0.7(4)
C34 C35 C40 C31 -2.3(4)
C34 C35 C40 C39 177.7(3)
C36 C35 C40 C31 179.8(3)
C36 C35 C40 C39 -0.3(4)
C30 C31 C40 C35 -176.2(3)
C30 C31 C40 C39 3.9(4)
C32 C31 C40 C35 4.0(4)
C32 C31 C40 C39 -175.9(3)
P Pd C42 C43 -27.1(5)
Cl1 Pd C42 C43 149.75(18)
C44 Pd C42 C43 -31.63(19)
Pd C42 C43 C44 52.6(2)
Pd C42 C43 C41 -114.2(3)
P Pd C43 C42 170.69(17)
P Pd C43 C44 41.5(2)
P Pd C43 C41 -72.4(3)
Cl1 Pd C43 C42 -41.7(2)
Cl1 Pd C43 C44 -170.94(15)
Cl1 Pd C43 C41 75.2(3)
C42 Pd C43 C44 -129.2(3)
C42 Pd C43 C41 116.9(3)
C44 Pd C43 C42 129.2(3)
C44 Pd C43 C41 -113.9(3)
C42 C43 C44 Pd -55.4(2)
C41 C43 C44 Pd 111.6(3)
P Pd C44 C43 -148.34(17)
Cl1 Pd C44 C43 37.4(5)
C42 Pd C44 C43 30.38(19)
